data_4311201
loop_
_publ_author_name
'Pasquale Mura'
'Mercedes Camalli'
'Luigi Messori'
'Francesca Piccioli'
'Piero Zanello'
'Maddalena Corsini'

_publ_contact_author_address
; Istituto di Cristallografia - Sezione di Monterotondo - CNR
Po Box 10
I-00016 Monterotondo Stazione
Roma
Italy
;
_publ_contact_author_email Pasquale.Mura@ic.cnr.it
_publ_contact_author_fax 39(06)90672630
_publ_contact_author_name 'Pasquale Mura'
_publ_contact_author_phone 39(06)90672615
_publ_section_title
;
 Synthesis, Structural Characterization, Solution Chemistry, and
 Preliminary Biological Studies of the Ruthenium(III) Complexes
 [TzH][trans-RuCl4(Tz)2] and [TzH][trans-RuCl4(DMSO)(Tz)].(DMSO), the
 Thiazole Analogues of Antitumor ICR and NAMI-A
;
_journal_name_full 'Inorganic Chemistry'
_journal_page_first 3863
_journal_page_last 3870
_journal_paper_doi 10.1021/ic0354116
_journal_volume 43
_journal_year 2004
_chemical_compound_source
;
;
_chemical_formula_moiety 'C9 H10 Cl4 N3 Ru S3'
_chemical_formula_sum 'C9 H10 Cl4 N3 Ru S3'
_chemical_formula_weight 499.27
_chemical_name_systematic ?
_space_group_IT_number 14
_symmetry_cell_setting monoclinic
_symmetry_Int_Tables_number 14
_symmetry_space_group_name_Hall '-P 2yn'
_symmetry_space_group_name_H-M 'P 1 21/n 1'
_cell_angle_alpha 90.00
_cell_angle_beta 96.32(4)
_cell_angle_gamma 90.00
_cell_formula_units_Z 4
_cell_length_a 7.594(7)
_cell_length_b 21.348(7)
_cell_length_c 10.133(2)
_cell_measurement_radiation CuKa
_cell_measurement_reflns_used 25
_cell_measurement_temperature 293
_cell_measurement_theta_max 47.99
_cell_measurement_theta_min 35.64
_cell_measurement_wavelength 1.54178
_cell_volume 1632.7(16)
_computing_cell_refinement 'MSC/AFC (Molecular Structure Coorporation, 1988)'
_computing_data_collection 'MSC/AFC (Molecular Structure Coorporation, 1988)'
_computing_data_reduction 'TEXSAN (Molecular Structure Coorporation, 1985)'
_computing_molecular_graphics 'CAOS  (Camalli & Spagna, 1994)'
_computing_publication_material 'CAOS  (Camalli & Spagna, 1994)'
_computing_structure_refinement 'CAOS  (Camalli & Spagna, 1994)'
_computing_structure_solution 'SIR97 (Altomare et al., 1999)'
_diffrn_ambient_temperature 293
_diffrn_measured_fraction_theta_full 0.999
_diffrn_measured_fraction_theta_max 0.999
_diffrn_measurement_device 'Rigaku AFC-5 four circle'
_diffrn_measurement_method '\q/2\q scan'
_diffrn_radiation_detector 'NaI scintillator'
_diffrn_radiation_monochromator graphite
_diffrn_radiation_source 'rotating-anode X-ray tube'
_diffrn_radiation_type CuKa
_diffrn_radiation_wavelength 1.54178
_diffrn_reflns_av_R_equivalents 0.056
_diffrn_reflns_av_unetI/netI 0.100
_diffrn_reflns_limit_h_max 8
_diffrn_reflns_limit_h_min 0
_diffrn_reflns_limit_k_max 24
_diffrn_reflns_limit_k_min 0
_diffrn_reflns_limit_l_max 11
_diffrn_reflns_limit_l_min -11
_diffrn_reflns_number 2980
_diffrn_reflns_theta_full 62.06
_diffrn_reflns_theta_max 62.06
_diffrn_reflns_theta_min 4.14
_diffrn_standards_decay_% 0
_diffrn_standards_interval_count 97
_diffrn_standards_number 3
_exptl_absorpt_coefficient_mu 17.465
_exptl_absorpt_correction_T_max 1.0000
_exptl_absorpt_correction_T_min 0.9800
_exptl_absorpt_correction_type empirical
_exptl_absorpt_process_details '(North, Phillips & Mathews, 1968)'
_exptl_crystal_colour 'red - brown'
_exptl_crystal_density_diffrn 2.032
_exptl_crystal_density_method 'not measured'
_exptl_crystal_description prism
_exptl_crystal_F_000 980
_exptl_crystal_size_max 0.19
_exptl_crystal_size_mid 0.14
_exptl_crystal_size_min 0.12
_refine_diff_density_max 1.964
_refine_diff_density_min -0.885
_refine_diff_density_rms 0.156
_refine_ls_abs_structure_details
;
;
_refine_ls_extinction_method none
_refine_ls_goodness_of_fit_all 0.951
_refine_ls_goodness_of_fit_gt 0.951
_refine_ls_goodness_of_fit_ref 0.951
_refine_ls_matrix_type full
_refine_ls_number_parameters 181
_refine_ls_number_reflns 1727
_refine_ls_R_factor_all 0.057
_refine_ls_R_factor_gt 0.057
_refine_ls_shift/su_max 0.027
_refine_ls_shift/su_mean 0.003
_refine_ls_structure_factor_coef F
_refine_ls_weighting_details '     w=1/(2.9002+0.1291*F+0.0017*F^2^)'
_refine_ls_weighting_scheme calc
_refine_ls_wR_factor_all 0.076
_refine_ls_wR_factor_gt 0.076
_refine_ls_wR_factor_ref 0.076
_reflns_d_resolution_high 0.873
_reflns_d_resolution_low 7.325
_reflns_limit_h_max 8
_reflns_limit_h_min 0
_reflns_limit_k_max 24
_reflns_limit_k_min 0
_reflns_limit_l_max 11
_reflns_limit_l_min -11
_reflns_number_gt 1727
_reflns_number_total 2575
_reflns_threshold_expression ' F >3.0 s(F) '
_cod_data_source_file ic0354116si20040218_081928_1.cif
_cod_data_source_block global
_cod_depositor_comments
;
The following automatic conversions were performed:
'_refine_ls_matrix_type' value 'Full' changed to 'full' according to
'/home/saulius/struct/CIF-dictionaries/cif_core.dic' dictionary named
'cif_core.dic' version 2.4.1 from
2010-06-29.

'_atom_site_thermal_displace_type' value 'uani' changed to
'Uani' according to '/home/saulius/struct/CIF-dictionaries/cif_core.dic'
dictionary named 'cif_core.dic' version 2.4.1 from 2010-06-29 (20 times).

Automatic conversion script
Id: cif_fix_enum 1527 2010-12-29 10:47:43Z saulius 
;
_cod_original_cell_volume 1633(2)
_cod_database_code 4311201

loop_
_symmetry_equiv_pos_site_id
_symmetry_equiv_pos_as_xyz
1 +x,+y,+z
2 1/2-x,1/2+y,1/2-z
3 -x,-y,-z
4 1/2+x,1/2-y,1/2+z

loop_
_atom_site_aniso_label
_atom_site_aniso_U_11
_atom_site_aniso_U_12
_atom_site_aniso_U_13
_atom_site_aniso_U_22
_atom_site_aniso_U_23
_atom_site_aniso_U_33
Ru1 0.0394(5) -0.0002(4) -0.0025(3) 0.0269(4) 0.0005(3) 0.0325(4)
Cl1 0.050(2) 0.007(1) -0.004(1) 0.049(2) -0.004(1) 0.057(2)
Cl2 0.067(2) -0.001(1) -0.004(1) 0.049(2) -0.007(1) 0.038(1)
Cl3 0.044(2) 0.007(1) 0.000(1) 0.044(2) 0.003(1) 0.059(2)
Cl4 0.065(2) -0.006(1) -0.003(1) 0.050(2) -0.003(1) 0.036(1)
S1 0.056(2) -0.011(2) 0.002(2) 0.033(2) 0.006(2) 0.064(2)
S2 0.084(4) -0.004(3) 0.018(3) 0.058(3) -0.000(3) 0.076(3)
N1 0.045(5) -0.001(4) 0.005(4) 0.025(4) 0.003(4) 0.038(5)
N2 0.044(5) -0.011(4) 0.005(4) 0.033(5) -0.006(4) 0.041(5)
C1 0.060(8) -0.009(6) 0.011(7) 0.032(6) -0.003(6) 0.071(8)
C2 0.102(8) -0.006(6) 0.015(7) 0.076(7) -0.002(6) 0.101(8)
C3 0.076(9) -0.004(6) 0.011(7) 0.029(6) 0.011(6) 0.057(7)
C4 0.062(8) 0.009(6) 0.002(6) 0.043(7) 0.006(6) 0.046(7)
C5 0.082(4) -0.010(3) 0.008(3) 0.058(3) 0.003(3) 0.071(3)
C6 0.044(6) -0.006(5) 0.012(6) 0.029(6) -0.013(6) 0.071(8)
C7 0.081(4) 0.004(3) 0.002(3) 0.072(4) 0.008(3) 0.075(4)
C8 0.09(1) 0.020(9) 0.03(1) 0.06(1) 0.029(9) 0.09(1)
N3 0.07(1) 0.03(1) -0.002(7) 0.11(1) -0.006(9) 0.051(8)
C9 0.099(7) -0.027(5) 0.046(7) 0.081(6) -0.046(7) 0.153(9)
S3 0.117(9) 0.002(6) 0.030(6) 0.059(5) -0.005(5) 0.074(6)

loop_
_atom_site_label
_atom_site_fract_x
_atom_site_fract_y
_atom_site_fract_z
_atom_site_type_symbol_1
_atom_site_occupancy_type_symbol_1
_atom_site_type_symbol_2
_atom_site_occupancy_type_symbol_2
_atom_site_U_iso_or_equiv
_atom_site_thermal_displace_type
Ru1 0.3003(1) 0.10247(4) 0.7460(1) ru 1.000 . . 0.0334(3) Uani
Cl1 0.0319(4) 0.1583(1) 0.7324(3) cl 1.000 . . 0.053(1) Uani
Cl2 0.3639(4) 0.1375(1) 0.9664(3) cl 1.000 . . 0.052(1) Uani
Cl3 0.5687(4) 0.0475(1) 0.7555(3) cl 1.000 . . 0.049(1) Uani
Cl4 0.2321(4) 0.0699(1) 0.5239(3) cl 1.000 . . 0.051(1) Uani
S1 0.6589(5) 0.2664(2) 0.6742(4) s 0.780 c 0.220 0.051(1) Uani
S2 0.1245(8) -0.0691(3) 0.9549(6) s 0.606 c 0.394 0.072(2) Uani
N1 0.429(1) 0.1815(4) 0.6820(8) n 1.000 . . 0.036(3) Uani
N2 0.175(1) 0.0234(4) 0.8119(9) n 1.000 . . 0.039(3) Uani
C1 0.577(2) 0.2022(5) 0.747(1) c 1.000 . . 0.054(4) Uani
C2 0.485(2) 0.2682(5) 0.552(1) c 0.780 s 0.220 0.093(4) Uani
C3 0.373(2) 0.2159(5) 0.573(1) c 1.000 . . 0.054(4) Uani
C4 0.235(2) -0.0077(6) 0.923(1) c 1.000 . . 0.051(4) Uani
C5 -0.0385(8) -0.0653(3) 0.8155(6) c 0.606 s 0.394 0.070(2) Uani
C6 0.029(2) -0.0035(5) 0.746(1) c 1.000 . . 0.048(4) Uani
C7 0.5541(9) 0.1074(3) 0.2828(6) c 0.472 s 0.528 0.076(2) Uani
C8 0.653(3) 0.0849(7) 0.407(2) c 1.000 . . 0.080(7) Uani
N3 0.766(2) 0.124(1) 0.466(1) n 1.000 . . 0.076(6) Uani
C9 0.792(1) 0.1799(5) 0.403(1) c 0.705 s 0.295 0.109(5) Uani
S3 0.633(2) 0.1765(5) 0.265(1) s 0.198 c 0.802 0.082(4) Uani

loop_
_atom_type_symbol
_atom_type_number_in_cell
_atom_type_description
_atom_type_scat_dispersion_real
_atom_type_scat_dispersion_imag
_atom_type_scat_source
'H   ' 40 'Hydrogen    ' 0.0000 0.0000 ' Int. Tab. C, 4.2.6.8, 6.1.1.4'
'C   ' 36 'Carbon      ' 0.0170 0.0090 ' Int. Tab. C, 4.2.6.8, 6.1.1.4'
'N   ' 12 'Nitrogen    ' 0.0290 0.0180 ' Int. Tab. C, 4.2.6.8, 6.1.1.4'
'S   ' 12 'Sulphur     ' 0.3190 0.5570 ' Int. Tab. C, 4.2.6.8, 6.1.1.4'
'Cl  ' 16 'Chlorine    ' 0.3480 0.7020 ' Int. Tab. C, 4.2.6.8, 6.1.1.4'
'Ru  ' 4 'Ruthenium   ' -0.1050 3.2960 ' Int. Tab. C, 4.2.6.8, 6.1.1.4'

loop_
_geom_angle_atom_site_label_1
_geom_angle_atom_site_label_2
_geom_angle_atom_site_label_3
_geom_angle
_geom_angle_site_symmetry_1
_geom_angle_site_symmetry_2
_geom_angle_site_symmetry_3
_geom_angle_publ_flag
Cl4 Ru1 Cl1 89.8(1) 1_555 1_555 1_555 yes
Cl2 Ru1 Cl1 88.9(1) 1_555 1_555 1_555 yes
Cl2 Ru1 Cl4 178.4(1) 1_555 1_555 1_555 yes
N1 Ru1 Cl1 90.2(2) 1_555 1_555 1_555 yes
N1 Ru1 Cl4 90.2(2) 1_555 1_555 1_555 yes
N1 Ru1 Cl2 89.1(2) 1_555 1_555 1_555 yes
Cl3 Ru1 Cl1 178.9(1) 1_555 1_555 1_555 yes
Cl3 Ru1 Cl4 89.5(1) 1_555 1_555 1_555 yes
Cl3 Ru1 Cl2 91.9(1) 1_555 1_555 1_555 yes
Cl3 Ru1 N1 89.1(2) 1_555 1_555 1_555 yes
N2 Ru1 Cl1 90.4(2) 1_555 1_555 1_555 yes
N2 Ru1 Cl4 90.4(2) 1_555 1_555 1_555 yes
N2 Ru1 Cl2 90.4(2) 1_555 1_555 1_555 yes
N2 Ru1 N1 179.2(4) 1_555 1_555 1_555 yes
N2 Ru1 Cl3 90.3(2) 1_555 1_555 1_555 yes
C1 S1 C2 92.2(6) 1_555 1_555 1_555 yes
C5 S2 C4 97.8(5) 1_555 1_555 1_555 yes
C1 N1 Ru1 121.3(7) 1_555 1_555 1_555 yes
C3 N1 Ru1 125.2(7) 1_555 1_555 1_555 yes
C3 N1 C1 113(1) 1_555 1_555 1_555 yes
C4 N2 Ru1 123.1(7) 1_555 1_555 1_555 yes
C6 N2 Ru1 124.2(7) 1_555 1_555 1_555 yes
C6 N2 C4 112.6(9) 1_555 1_555 1_555 yes
N1 C1 S1 112.9(9) 1_555 1_555 1_555 yes
C3 C2 S1 107.7(8) 1_555 1_555 1_555 yes
N1 C3 C2 113(1) 1_555 1_555 1_555 yes
S2 C4 N2 115(1) 1_555 1_555 1_555 yes
C6 C5 S2 99.0(5) 1_555 1_555 1_555 yes
C5 C6 N2 114.6(9) 1_555 1_555 1_555 yes
S3 C7 C8 103.6(9) 1_555 1_555 1_555 yes
N3 C8 C7 115(1) 1_555 1_555 1_555 yes
C9 N3 C8 117(1) 1_555 1_555 1_555 yes
N3 C9 S3 102(1) 1_555 1_555 1_555 yes
C9 S3 C7 100.4(8) 1_555 1_555 1_555 yes

loop_
_geom_bond_atom_site_label_1
_geom_bond_atom_site_label_2
_geom_bond_distance
_geom_bond_site_symmetry_1
_geom_bond_site_symmetry_2
_geom_bond_publ_flag
Ru1 Cl1 2.352(3) 1_555 1_555 yes
Ru1 Cl2 2.355(3) 1_555 1_555 yes
Ru1 Cl3 2.345(3) 1_555 1_555 yes
Ru1 Cl4 2.357(3) 1_555 1_555 yes
Ru1 N1 2.086(8) 1_555 1_555 yes
Ru1 N2 2.081(9) 1_555 1_555 yes
S1 C1 1.71(1) 1_555 1_555 yes
S1 C2 1.71(1) 1_555 1_555 yes
S2 C4 1.61(1) 1_555 1_555 yes
S2 C5 1.775(9) 1_555 1_555 yes
N1 C1 1.31(2) 1_555 1_555 yes
N1 C3 1.36(2) 1_555 1_555 yes
N2 C4 1.34(2) 1_555 1_555 yes
N2 C6 1.36(2) 1_555 1_555 yes
C2 C3 1.43(2) 1_555 1_555 yes
C5 C6 1.61(1) 1_555 1_555 yes
C7 C8 1.47(2) 1_555 1_555 yes
S3 C7 1.61(1) 1_555 1_555 yes
C8 N3 1.29(3) 1_555 1_555 yes
C9 N3 1.38(2) 1_555 1_555 yes
C9 S3 1.75(2) 1_555 1_555 yes

loop_
_geom_contact_atom_site_label_1
_geom_contact_atom_site_label_2
_geom_contact_distance
_geom_contact_site_symmetry_1
_geom_contact_site_symmetry_2
_geom_contact_publ_flag
C2 S2 3.57(1) 1_555 2_556 yes
C2 Cl1 3.65(1) 1_555 4_554 yes
C4 C5 3.55(1) 1_555 3_557 yes
C4 S2 3.53(1) 1_555 3_557 yes
C4 C7 3.49(1) 1_555 3_656 yes
C4 Cl3 3.53(1) 1_555 3_657 yes
C5 C4 3.55(1) 1_555 3_557 yes
C5 Cl4 3.590(6) 1_555 3_556 yes
C6 C8 3.48(2) 1_555 3_656 yes
C6 Cl4 3.50(1) 1_555 3_556 yes
C8 C6 3.48(2) 1_555 3_656 yes
C8 N2 3.55(2) 1_555 3_656 yes
C8 Cl3 3.60(2) 1_555 3_656 yes
C8 Cl4 3.47(2) 1_555 3_656 yes
C8 Ru1 4.32(2) 1_555 3_656 yes
S3 Cl1 3.62(1) 1_555 4_554 yes
N2 C8 3.55(2) 1_555 3_656 yes
N2 S2 3.59(1) 1_555 3_557 yes
S1 Cl2 3.433(5) 1_555 4_554 yes
S2 C2 3.57(1) 1_555 2_546 yes
S2 C4 3.53(1) 1_555 3_557 yes
S2 N2 3.59(1) 1_555 3_557 yes
S2 S2 3.675(8) 1_555 3_557 yes
S2 Cl3 3.570(7) 1_555 3_657 yes
C7 C4 3.49(1) 1_555 3_656 yes
C7 Cl3 3.446(8) 1_555 3_656 yes
Cl1 C2 3.65(1) 1_555 4_455 yes
Cl1 S3 3.62(1) 1_555 4_455 yes
Cl2 S1 3.433(5) 1_555 4_455 yes
Cl3 C4 3.53(1) 1_555 3_657 yes
Cl3 C8 3.60(2) 1_555 3_656 yes
Cl3 S2 3.570(7) 1_555 3_657 yes
Cl3 C7 3.446(8) 1_555 3_656 yes
Cl4 C5 3.590(6) 1_555 3_556 yes
Cl4 C6 3.50(1) 1_555 3_556 yes
Cl4 C8 3.47(2) 1_555 3_656 yes
Ru1 C8 4.32(2) 1_555 3_656 yes

loop_
_geom_torsion_atom_site_label_1
_geom_torsion_atom_site_label_2
_geom_torsion_atom_site_label_3
_geom_torsion_atom_site_label_4
_geom_torsion
_geom_torsion_site_symmetry_1
_geom_torsion_site_symmetry_2
_geom_torsion_site_symmetry_3
_geom_torsion_site_symmetry_4
_geom_torsion_publ_flag
? ? ? ? ? . . . . ?
